data_4307395
loop_
_publ_author_name
'Aneta Borecki'
'John F. Corrigan'

_publ_contact_author_address
;Department of Chemistry
The University of Western Ontario
London, ON
N6A 5B7
;
_publ_contact_author_email jfcorrig@uwo.ca
_publ_contact_author_name 'John F Corrigan'
_publ_section_title
;
New Copper and Silver Trimethylsilylchalcogenolates
;
_journal_name_full 'Inorganic Chemistry'
_journal_page_first 2478
_journal_page_last 2484
_journal_paper_doi 10.1021/ic0618910
_journal_volume 46
_journal_year 2007
_chemical_formula_sum 'C30 H46 Cu P3 Se'
_chemical_formula_weight 642.08
_chemical_name_systematic
; 
 ? 
;
_space_group_IT_number 19
_symmetry_cell_setting orthorhombic
_symmetry_space_group_name_Hall 'P 2ac 2ab'
_symmetry_space_group_name_H-M 'P 21 21 21'
_atom_sites_solution_hydrogens geom
_atom_sites_solution_primary direct
_atom_sites_solution_secondary difmap
_audit_creation_method SHELXL-97
_cell_angle_alpha 90.00
_cell_angle_beta 90.00
_cell_angle_gamma 90.00
_cell_formula_units_Z 4
_cell_length_a 13.2461(3)
_cell_length_b 13.5048(3)
_cell_length_c 17.4590(5)
_cell_measurement_temperature 200(2)
_cell_volume 3123.17(13)
_computing_cell_refinement 'Nonius Collect'
_computing_data_collection 'Nonius Collect'
_computing_data_reduction 'Nonius Collect'
_computing_molecular_graphics 'Bruker SHELXTL'
_computing_publication_material 'Bruker SHELXTL'
_computing_structure_refinement 'SHELXL-97 (Sheldrick, 1997)'
_computing_structure_solution 'SHELXS-97 (Sheldrick, 1990)'
_diffrn_ambient_temperature 200(2)
_diffrn_measured_fraction_theta_full 0.999
_diffrn_measured_fraction_theta_max 0.999
_diffrn_measurement_device_type 'Nonius KappaCCD'
_diffrn_measurement_method '\w scans'
_diffrn_radiation_monochromator graphite
_diffrn_radiation_source 'fine-focus sealed tube'
_diffrn_radiation_type MoK\a
_diffrn_radiation_wavelength 0.71073
_diffrn_reflns_av_R_equivalents 0.0000
_diffrn_reflns_av_sigmaI/netI 0.0621
_diffrn_reflns_limit_h_max 18
_diffrn_reflns_limit_h_min -18
_diffrn_reflns_limit_k_max 19
_diffrn_reflns_limit_k_min -18
_diffrn_reflns_limit_l_max 24
_diffrn_reflns_limit_l_min -24
_diffrn_reflns_number 8984
_diffrn_reflns_theta_full 30.02
_diffrn_reflns_theta_max 30.02
_diffrn_reflns_theta_min 1.91
_exptl_absorpt_coefficient_mu 2.036
_exptl_absorpt_correction_type Scalepack
_exptl_crystal_colour colourless
_exptl_crystal_density_diffrn 1.366
_exptl_crystal_density_method 'not measured'
_exptl_crystal_F_000 1336
_exptl_crystal_size_max 0.32
_exptl_crystal_size_mid 0.30
_exptl_crystal_size_min 0.22
_refine_diff_density_max 0.591
_refine_diff_density_min -0.910
_refine_diff_density_rms 0.099
_refine_ls_abs_structure_details 'Flack H D (1983), Acta Cryst. A39, 876-881'
_refine_ls_abs_structure_Flack 0.003(8)
_refine_ls_extinction_method none
_refine_ls_goodness_of_fit_ref 1.063
_refine_ls_hydrogen_treatment mixed
_refine_ls_matrix_type full
_refine_ls_number_parameters 320
_refine_ls_number_reflns 8984
_refine_ls_number_restraints 0
_refine_ls_restrained_S_all 1.063
_refine_ls_R_factor_all 0.0748
_refine_ls_R_factor_gt 0.0431
_refine_ls_shift/su_max 0.001
_refine_ls_shift/su_mean 0.000
_refine_ls_structure_factor_coef Fsqd
_refine_ls_weighting_details 'calc w=1/[\s^2^(Fo^2^)+(0.0463P)^2^+0.0000P] where P=(Fo^2^+2Fc^2^)/3'
_refine_ls_weighting_scheme calc
_refine_ls_wR_factor_gt 0.0836
_refine_ls_wR_factor_ref 0.0933
_reflns_number_gt 6809
_reflns_number_total 8984
_reflns_threshold_expression >2sigma(I)
_cod_data_source_file ic0618910si20061002_053707_3.cif
_cod_data_source_block 6
_cod_depositor_comments
;
The following automatic conversions were performed:
'_symmetry_cell_setting' value 'Orthorhombic' changed to 'orthorhombic'
according to '/home/saulius/struct/CIF-dictionaries/cif_core.dic'
dictionary named 'cif_core.dic' version 2.4.1 from 2010-06-29.

Automatic conversion script
Id: cif_fix_enum 1527 2010-12-29 10:47:43Z saulius 
;
_cod_database_code 4307395

loop_
_symmetry_equiv_pos_as_xyz
'x, y, z'
'-x+1/2, -y, z+1/2'
'-x, y+1/2, -z+1/2'
'x+1/2, -y+1/2, -z'

loop_
_atom_site_label
_atom_site_type_symbol
_atom_site_fract_x
_atom_site_fract_y
_atom_site_fract_z
_atom_site_U_iso_or_equiv
_atom_site_adp_type
_atom_site_occupancy
_atom_site_symmetry_multiplicity
_atom_site_calc_flag
_atom_site_refinement_flags
_atom_site_disorder_assembly
_atom_site_disorder_group
Cu1 Cu 0.98498(2) 0.45008(2) 0.02103(2) 0.01948(9) Uani 1 1 d . . .
Se1 Se 0.81729(2) 0.38138(3) -0.00785(2) 0.04008(11) Uani 1 1 d . . .
H1 H 0.797(11) 0.365(10) -0.085(8) 0.45(9) Uiso 1 1 d . . .
P1 P 1.04094(6) 0.34540(5) 0.11400(5) 0.02119(17) Uani 1 1 d . . .
P2 P 0.94717(6) 0.60359(5) 0.06726(5) 0.02086(17) Uani 1 1 d . . .
P3 P 1.08417(6) 0.45979(6) -0.08534(5) 0.02089(16) Uani 1 1 d . . .
C1 C 1.1748(2) 0.3168(2) 0.1301(2) 0.0270(7) Uani 1 1 d . . .
H1A H 1.2051 0.2983 0.0803 0.032 Uiso 1 1 calc R . .
H1B H 1.2087 0.3782 0.1475 0.032 Uiso 1 1 calc R . .
C2 C 1.1988(3) 0.2351(2) 0.1875(2) 0.0333(8) Uani 1 1 d . . .
H2A H 1.2721 0.2264 0.1909 0.050 Uiso 1 1 calc R . .
H2B H 1.1676 0.1730 0.1706 0.050 Uiso 1 1 calc R . .
H2C H 1.1721 0.2533 0.2379 0.050 Uiso 1 1 calc R . .
C3 C 0.9842(2) 0.2219(2) 0.10483(19) 0.0275(7) Uani 1 1 d . . .
H3A H 1.0053 0.1804 0.1488 0.033 Uiso 1 1 calc R . .
H3B H 0.9098 0.2279 0.1062 0.033 Uiso 1 1 calc R . .
C4 C 1.0159(3) 0.1717(2) 0.03059(18) 0.0298(7) Uani 1 1 d . . .
H4A H 0.9849 0.1060 0.0276 0.045 Uiso 1 1 calc R . .
H4B H 1.0895 0.1651 0.0294 0.045 Uiso 1 1 calc R . .
H4C H 0.9936 0.2118 -0.0130 0.045 Uiso 1 1 calc R . .
C5 C 0.9966(2) 0.3860(2) 0.20863(17) 0.0227(6) Uani 1 1 d . . .
C6 C 0.8932(2) 0.3867(2) 0.22258(19) 0.0267(7) Uani 1 1 d . . .
H6A H 0.8481 0.3629 0.1845 0.032 Uiso 1 1 calc R . .
C7 C 0.8550(3) 0.4217(2) 0.2914(2) 0.0305(8) Uani 1 1 d . . .
H7A H 0.7843 0.4201 0.3006 0.037 Uiso 1 1 calc R . .
C8 C 0.9190(3) 0.4586(2) 0.34652(19) 0.0303(7) Uani 1 1 d . . .
H8A H 0.8928 0.4834 0.3934 0.036 Uiso 1 1 calc R . .
C9 C 1.0217(3) 0.4591(2) 0.33293(18) 0.0309(7) Uani 1 1 d . . .
H9A H 1.0665 0.4843 0.3707 0.037 Uiso 1 1 calc R . .
C10 C 1.0595(2) 0.4231(2) 0.2646(2) 0.0257(7) Uani 1 1 d . . .
H10A H 1.1303 0.4240 0.2560 0.031 Uiso 1 1 calc R . .
C11 C 0.8156(2) 0.6138(2) 0.1010(2) 0.0328(8) Uani 1 1 d . . .
H11A H 0.7726 0.5723 0.0675 0.039 Uiso 1 1 calc R . .
H11B H 0.8118 0.5856 0.1533 0.039 Uiso 1 1 calc R . .
C12 C 0.7710(2) 0.7179(2) 0.1031(2) 0.0341(8) Uani 1 1 d . . .
H12A H 0.7015 0.7149 0.1222 0.051 Uiso 1 1 calc R . .
H12B H 0.7712 0.7460 0.0513 0.051 Uiso 1 1 calc R . .
H12C H 0.8115 0.7598 0.1370 0.051 Uiso 1 1 calc R . .
C13 C 1.0163(3) 0.6583(2) 0.14767(19) 0.0289(7) Uani 1 1 d . . .
H13A H 0.9982 0.7292 0.1516 0.035 Uiso 1 1 calc R . .
H13B H 0.9946 0.6255 0.1956 0.035 Uiso 1 1 calc R . .
C14 C 1.1305(3) 0.6493(3) 0.1404(2) 0.0398(9) Uani 1 1 d . . .
H14A H 1.1628 0.6795 0.1852 0.060 Uiso 1 1 calc R . .
H14B H 1.1530 0.6833 0.0939 0.060 Uiso 1 1 calc R . .
H14C H 1.1493 0.5792 0.1375 0.060 Uiso 1 1 calc R . .
C15 C 0.9509(2) 0.69798(19) -0.00767(18) 0.0224(6) Uani 1 1 d . . .
C16 C 0.8974(3) 0.6781(2) -0.0738(2) 0.0292(7) Uani 1 1 d . . .
H16A H 0.8624 0.6170 -0.0787 0.035 Uiso 1 1 calc R . .
C17 C 0.8940(3) 0.7460(2) -0.1332(2) 0.0347(8) Uani 1 1 d . . .
H17A H 0.8558 0.7318 -0.1779 0.042 Uiso 1 1 calc R . .
C18 C 0.9464(3) 0.8349(2) -0.1274(2) 0.0370(9) Uani 1 1 d . . .
H18A H 0.9442 0.8819 -0.1679 0.044 Uiso 1 1 calc R . .
C19 C 1.0015(3) 0.8536(2) -0.0622(2) 0.0347(8) Uani 1 1 d . . .
H19A H 1.0386 0.9135 -0.0582 0.042 Uiso 1 1 calc R . .
C20 C 1.0036(2) 0.78677(19) -0.0024(2) 0.0290(7) Uani 1 1 d . . .
H20A H 1.0412 0.8015 0.0425 0.035 Uiso 1 1 calc R . .
C21 C 1.1968(2) 0.5368(2) -0.07466(19) 0.0284(7) Uani 1 1 d . . .
H21A H 1.2344 0.5376 -0.1237 0.034 Uiso 1 1 calc R . .
H21B H 1.1761 0.6056 -0.0630 0.034 Uiso 1 1 calc R . .
C22 C 1.2660(2) 0.4994(3) -0.0114(2) 0.0358(8) Uani 1 1 d . . .
H22A H 1.3253 0.5425 -0.0078 0.054 Uiso 1 1 calc R . .
H22B H 1.2876 0.4317 -0.0231 0.054 Uiso 1 1 calc R . .
H22C H 1.2296 0.5001 0.0375 0.054 Uiso 1 1 calc R . .
C23 C 1.1362(3) 0.3403(2) -0.1165(2) 0.0292(7) Uani 1 1 d . . .
H23A H 1.1693 0.3086 -0.0720 0.035 Uiso 1 1 calc R . .
H23B H 1.0794 0.2972 -0.1322 0.035 Uiso 1 1 calc R . .
C24 C 1.2115(3) 0.3443(3) -0.1817(2) 0.0357(8) Uani 1 1 d . . .
H24A H 1.2343 0.2771 -0.1939 0.053 Uiso 1 1 calc R . .
H24B H 1.2695 0.3848 -0.1666 0.053 Uiso 1 1 calc R . .
H24C H 1.1793 0.3735 -0.2269 0.053 Uiso 1 1 calc R . .
C25 C 1.0286(2) 0.5047(2) -0.17521(18) 0.0262(7) Uani 1 1 d . . .
C26 C 1.0692(3) 0.5783(2) -0.2204(2) 0.0371(9) Uani 1 1 d . . .
H26A H 1.1308 0.6088 -0.2054 0.045 Uiso 1 1 calc R . .
C27 C 1.0222(3) 0.6086(3) -0.2869(2) 0.0469(10) Uani 1 1 d . . .
H27A H 1.0517 0.6593 -0.3173 0.056 Uiso 1 1 calc R . .
C28 C 0.9333(3) 0.5659(3) -0.3094(2) 0.0450(10) Uani 1 1 d . . .
H28A H 0.9007 0.5869 -0.3550 0.054 Uiso 1 1 calc R . .
C29 C 0.8916(3) 0.4918(3) -0.2648(2) 0.0421(10) Uani 1 1 d . . .
H29A H 0.8305 0.4609 -0.2804 0.051 Uiso 1 1 calc R . .
C30 C 0.9378(2) 0.4628(3) -0.19831(19) 0.0313(7) Uani 1 1 d . . .
H30A H 0.9073 0.4132 -0.1675 0.038 Uiso 1 1 calc R . .

loop_
_atom_site_aniso_label
_atom_site_aniso_U_11
_atom_site_aniso_U_22
_atom_site_aniso_U_33
_atom_site_aniso_U_23
_atom_site_aniso_U_13
_atom_site_aniso_U_12
Cu1 0.01853(16) 0.01899(15) 0.0209(2) -0.00070(14) 0.00003(15) -0.00113(14)
Se1 0.02510(16) 0.0506(2) 0.0445(3) -0.00489(18) -0.00485(17) -0.01445(15)
P1 0.0228(4) 0.0191(3) 0.0217(4) 0.0010(3) 0.0003(3) -0.0001(3)
P2 0.0222(4) 0.0192(4) 0.0213(4) -0.0001(3) 0.0008(3) 0.0015(3)
P3 0.0187(3) 0.0227(4) 0.0213(4) -0.0017(3) 0.0003(3) -0.0015(3)
C1 0.0264(16) 0.0295(16) 0.0251(19) -0.0001(13) 0.0021(15) 0.0023(13)
C2 0.0297(18) 0.0350(17) 0.035(2) 0.0046(15) -0.0011(16) 0.0105(15)
C3 0.0293(16) 0.0248(14) 0.0286(19) 0.0031(13) 0.0013(15) -0.0020(13)
C4 0.0363(17) 0.0207(14) 0.032(2) -0.0027(12) 0.0012(16) -0.0026(13)
C5 0.0272(16) 0.0169(13) 0.0239(16) 0.0018(12) 0.0016(13) -0.0003(12)
C6 0.0256(16) 0.0261(15) 0.0284(19) -0.0009(14) -0.0004(14) -0.0001(13)
C7 0.0292(17) 0.0266(16) 0.036(2) 0.0013(14) 0.0067(16) 0.0063(13)
C8 0.0399(19) 0.0275(16) 0.0234(18) 0.0014(14) 0.0058(15) 0.0059(15)
C9 0.0391(18) 0.0288(16) 0.0248(17) -0.0045(13) -0.0031(15) 0.0013(15)
C10 0.0231(16) 0.0248(15) 0.029(2) -0.0016(12) -0.0015(14) 0.0014(12)
C11 0.0239(15) 0.0319(17) 0.043(2) 0.0025(16) 0.0084(16) 0.0054(14)
C12 0.0295(17) 0.0385(18) 0.034(2) -0.0009(15) 0.0073(16) 0.0133(15)
C13 0.0380(18) 0.0255(15) 0.0231(17) -0.0031(12) -0.0041(15) 0.0047(14)
C14 0.037(2) 0.0367(19) 0.046(2) -0.0060(16) -0.0194(18) 0.0048(16)
C15 0.0239(14) 0.0215(13) 0.0217(17) -0.0007(12) -0.0012(13) 0.0050(11)
C16 0.0328(18) 0.0270(16) 0.028(2) 0.0001(13) -0.0028(15) 0.0023(13)
C17 0.043(2) 0.0355(18) 0.025(2) 0.0013(14) -0.0065(16) 0.0042(16)
C18 0.039(2) 0.0354(18) 0.037(2) 0.0126(16) 0.0051(18) 0.0052(15)
C19 0.0364(19) 0.0253(15) 0.042(2) 0.0063(14) 0.0034(17) -0.0032(14)
C20 0.0312(16) 0.0260(14) 0.0298(19) 0.0009(13) -0.0016(15) -0.0016(12)
C21 0.0239(16) 0.0354(17) 0.0259(18) 0.0007(14) 0.0030(14) -0.0115(14)
C22 0.0278(16) 0.0514(19) 0.028(2) -0.0013(17) -0.0031(16) -0.0097(15)
C23 0.0319(17) 0.0252(15) 0.031(2) -0.0020(14) -0.0034(16) 0.0027(13)
C24 0.0341(19) 0.0443(19) 0.029(2) -0.0093(16) 0.0027(16) 0.0137(16)
C25 0.0251(16) 0.0307(16) 0.0228(18) -0.0037(13) 0.0023(14) 0.0046(14)
C26 0.041(2) 0.0348(18) 0.036(2) 0.0048(15) -0.0069(17) 0.0026(15)
C27 0.061(3) 0.042(2) 0.038(2) 0.0121(17) -0.003(2) 0.009(2)
C28 0.052(2) 0.052(2) 0.031(2) -0.0021(18) -0.0091(19) 0.0234(19)
C29 0.0300(19) 0.065(2) 0.031(2) -0.0177(19) -0.0083(17) 0.0115(18)
C30 0.0276(17) 0.0452(19) 0.0212(18) -0.0046(15) -0.0009(14) 0.0003(15)

loop_
_atom_type_symbol
_atom_type_description
_atom_type_scat_dispersion_real
_atom_type_scat_dispersion_imag
_atom_type_scat_source
C C 0.0033 0.0016 'International Tables Vol C Tables 4.2.6.8 and 6.1.1.4'
H H 0.0000 0.0000 'International Tables Vol C Tables 4.2.6.8 and 6.1.1.4'
P P 0.1023 0.0942 'International Tables Vol C Tables 4.2.6.8 and 6.1.1.4'
Cu Cu 0.3201 1.2651 'International Tables Vol C Tables 4.2.6.8 and 6.1.1.4'
Se Se -0.0929 2.2259 'International Tables Vol C Tables 4.2.6.8 and 6.1.1.4'

loop_
_geom_angle_atom_site_label_1
_geom_angle_atom_site_label_2
_geom_angle_atom_site_label_3
_geom_angle
_geom_angle_site_symmetry_1
_geom_angle_site_symmetry_3
_geom_angle_publ_flag
P1 Cu1 P3 115.41(3) . . ?
P1 Cu1 P2 112.56(3) . . ?
P3 Cu1 P2 111.27(3) . . ?
P1 Cu1 Se1 101.89(2) . . ?
P3 Cu1 Se1 112.05(3) . . ?
P2 Cu1 Se1 102.54(2) . . ?
C1 P1 C3 102.57(14) . . ?
C1 P1 C5 103.53(15) . . ?
C3 P1 C5 102.64(14) . . ?
C1 P1 Cu1 123.65(11) . . ?
C3 P1 Cu1 111.63(11) . . ?
C5 P1 Cu1 110.57(9) . . ?
C15 P2 C13 104.72(14) . . ?
C15 P2 C11 101.66(14) . . ?
C13 P2 C11 101.39(16) . . ?
C15 P2 Cu1 112.02(10) . . ?
C13 P2 Cu1 121.87(10) . . ?
C11 P2 Cu1 112.84(11) . . ?
C21 P3 C25 103.10(14) . . ?
C21 P3 C23 102.91(15) . . ?
C25 P3 C23 100.80(15) . . ?
C21 P3 Cu1 114.85(11) . . ?
C25 P3 Cu1 118.96(10) . . ?
C23 P3 Cu1 114.02(12) . . ?
C2 C1 P1 117.0(2) . . ?
C4 C3 P1 111.5(2) . . ?
C10 C5 C6 118.0(3) . . ?
C10 C5 P1 123.5(2) . . ?
C6 C5 P1 118.3(2) . . ?
C7 C6 C5 120.9(3) . . ?
C8 C7 C6 120.3(3) . . ?
C7 C8 C9 119.2(3) . . ?
C8 C9 C10 120.2(3) . . ?
C5 C10 C9 121.4(3) . . ?
C12 C11 P2 116.2(2) . . ?
C14 C13 P2 113.6(2) . . ?
C16 C15 C20 118.7(3) . . ?
C16 C15 P2 116.7(2) . . ?
C20 C15 P2 124.6(2) . . ?
C15 C16 C17 121.0(3) . . ?
C16 C17 C18 120.1(3) . . ?
C19 C18 C17 118.9(3) . . ?
C18 C19 C20 121.1(3) . . ?
C19 C20 C15 120.2(3) . . ?
C22 C21 P3 112.2(2) . . ?
C24 C23 P3 116.0(2) . . ?
C26 C25 C30 117.8(3) . . ?
C26 C25 P3 124.8(3) . . ?
C30 C25 P3 117.5(3) . . ?
C25 C26 C27 121.3(4) . . ?
C28 C27 C26 120.3(4) . . ?
C27 C28 C29 119.2(4) . . ?
C30 C29 C28 120.3(4) . . ?
C29 C30 C25 121.1(3) . . ?

loop_
_geom_bond_atom_site_label_1
_geom_bond_atom_site_label_2
_geom_bond_distance
_geom_bond_site_symmetry_2
_geom_bond_publ_flag
Cu1 P1 2.2766(8) . ?
Cu1 P3 2.2787(9) . ?
Cu1 P2 2.2805(8) . ?
Cu1 Se1 2.4594(5) . ?
P1 C1 1.836(3) . ?
P1 C3 1.836(3) . ?
P1 C5 1.838(3) . ?
P2 C15 1.827(3) . ?
P2 C13 1.831(3) . ?
P2 C11 1.845(3) . ?
P3 C21 1.828(3) . ?
P3 C25 1.836(3) . ?
P3 C23 1.837(3) . ?
C1 C2 1.525(4) . ?
C3 C4 1.521(4) . ?
C5 C10 1.378(4) . ?
C5 C6 1.391(4) . ?
C6 C7 1.387(5) . ?
C7 C8 1.375(5) . ?
C8 C9 1.381(5) . ?
C9 C10 1.382(4) . ?
C11 C12 1.526(4) . ?
C13 C14 1.524(5) . ?
C15 C16 1.382(4) . ?
C15 C20 1.391(4) . ?
C16 C17 1.384(5) . ?
C17 C18 1.390(5) . ?
C18 C19 1.377(5) . ?
C19 C20 1.380(4) . ?
C21 C22 1.521(5) . ?
C23 C24 1.515(5) . ?
C25 C26 1.378(5) . ?
C25 C30 1.388(4) . ?
C26 C27 1.380(5) . ?
C27 C28 1.369(6) . ?
C28 C29 1.383(6) . ?
C29 C30 1.370(5) . ?
